data_7251474
loop_
_publ_author_name
'Alfuth, Jan'
'Chojnacki, Jaros\/law'
'Po\/lo\'nski, Tadeusz'
'Olszewska, Teresa'

_publ_section_title
;
 Structural diversity of supramolecular networks composed of
 2,1,3-chalcogenadiazole silver(i) complexes: the role of chalcogen
 bonding in molecular self--assembly
;
_journal_issue 7
_journal_name_full CrystEngComm
_journal_page_first 1206
_journal_page_last 1214
_journal_paper_doi 10.1039/D5CE00963D
_journal_volume 28
_journal_year 2026
_chemical_formula_moiety 'C6 H4 Ag2 N4 O6 S'
_chemical_formula_sum 'C6 H4 Ag2 N4 O6 S'
_chemical_formula_weight 475.93
_space_group_crystal_system monoclinic
_space_group_IT_number 15
_space_group_name_Hall '-I 2ya'
_space_group_name_H-M_alt 'I 1 2/a 1'
_atom_sites_solution_hydrogens geom
_atom_sites_solution_primary dual
_atom_sites_solution_secondary difmap
_audit_creation_date 2022-03-25
_audit_creation_method
;
Olex2 1.2
(compiled 2018.05.29 svn.r3508 for OlexSys, GUI svn.r5506)
;
_audit_update_record
;
2025-09-04 deposited with the CCDC.	2026-01-05 downloaded from the CCDC.
;
_cell_angle_alpha 90
_cell_angle_beta 103.18(4)
_cell_angle_gamma 90
_cell_formula_units_Z 4
_cell_length_a 7.201(3)
_cell_length_b 9.608(4)
_cell_length_c 15.507(8)
_cell_measurement_reflns_used 2314
_cell_measurement_temperature 120
_cell_measurement_theta_max 27.12
_cell_measurement_theta_min 2.50
_cell_volume 1044.6(8)
_computing_cell_refinement 'X-Area Recipe 1.34.0.0 (STOE, 2019)'
_computing_data_collection 'X-Area WinXpose 2.0.22.0 (STOE, 2016)'
_computing_data_reduction 'X-Area Integrate 1.77.0.0 (STOE, 2019) X-Area X-Red32 1.65.0.0 (STOE, 2018)'
_computing_molecular_graphics 'Olex2 (Dolomanov et al., 2009)'
_computing_publication_material 'Olex2 (Dolomanov et al., 2009)'
_computing_structure_refinement 'ShelXL (Sheldrick, 2015)'
_computing_structure_solution 'ShelXT (Sheldrick, 2015)'
_diffrn_ambient_temperature 120
_diffrn_detector_area_resol_mean 6.67
_diffrn_measured_fraction_theta_full 0.999
_diffrn_measured_fraction_theta_max 0.997
_diffrn_measurement_device_type 'STOE IPDS 2T'
_diffrn_measurement_method 'rotation method, \w scans'
_diffrn_radiation_type MoK\a
_diffrn_radiation_wavelength 0.71073
_diffrn_reflns_av_R_equivalents 0.0232
_diffrn_reflns_av_unetI/netI 0.0202
_diffrn_reflns_Laue_measured_fraction_full 0.999
_diffrn_reflns_Laue_measured_fraction_max 0.997
_diffrn_reflns_limit_h_max 9
_diffrn_reflns_limit_h_min -9
_diffrn_reflns_limit_k_max 13
_diffrn_reflns_limit_k_min -11
_diffrn_reflns_limit_l_max 21
_diffrn_reflns_limit_l_min -20
_diffrn_reflns_number 3411
_diffrn_reflns_point_group_measured_fraction_full 0.999
_diffrn_reflns_point_group_measured_fraction_max 0.997
_diffrn_reflns_theta_full 25.242
_diffrn_reflns_theta_max 29.136
_diffrn_reflns_theta_min 2.513
_diffrn_source 'GeniX Mo, 0.05 x 0.05 mm2 microfocus'
_exptl_absorpt_coefficient_mu 3.981
_exptl_absorpt_correction_T_max 0.7922
_exptl_absorpt_correction_T_min 0.4700
_exptl_absorpt_correction_type integration
_exptl_absorpt_process_details
'STOE X-Red32, absorption correction by Gaussian integration, analogous to P. Coppens, "The Evaluation of Absorption and Extinction in Single-Crystal Structure Analysis", published in F. R. Ahmed (Editor), "Crystallographic Computing", Munksgaard, Copenhagen (1970), 255 - 270'
_exptl_crystal_colour colourless
_exptl_crystal_colour_primary colourless
_exptl_crystal_density_diffrn 3.026
_exptl_crystal_density_method 'not measured'
_exptl_crystal_description prism
_exptl_crystal_F_000 904
_exptl_crystal_size_max 0.34
_exptl_crystal_size_mid 0.12
_exptl_crystal_size_min 0.06
_refine_diff_density_max 0.786
_refine_diff_density_min -0.995
_refine_diff_density_rms 0.149
_refine_ls_extinction_coef 0.0031(3)
_refine_ls_extinction_expression Fc^*^=kFc[1+0.001xFc^2^\l^3^/sin(2\q)]^-1/4^
_refine_ls_extinction_method 'SHELXL-2018/3 (Sheldrick 2018)'
_refine_ls_goodness_of_fit_ref 1.044
_refine_ls_hydrogen_treatment constr
_refine_ls_matrix_type full
_refine_ls_number_parameters 88
_refine_ls_number_reflns 1411
_refine_ls_number_restraints 0
_refine_ls_restrained_S_all 1.044
_refine_ls_R_factor_all 0.0255
_refine_ls_R_factor_gt 0.0238
_refine_ls_shift/su_max 0.001
_refine_ls_shift/su_mean 0.000
_refine_ls_structure_factor_coef Fsqd
_refine_ls_weighting_details 'w=1/[\s^2^(Fo^2^)+(0.0495P)^2^+0.4077P] where P=(Fo^2^+2Fc^2^)/3'
_refine_ls_weighting_scheme calc
_refine_ls_wR_factor_gt 0.0636
_refine_ls_wR_factor_ref 0.0647
_reflns_Friedel_coverage 0.000
_reflns_number_gt 1315
_reflns_number_total 1411
_reflns_threshold_expression 'I > 2\s(I)'
_cod_data_source_file d5ce00963d2.cif
_cod_data_source_block 1a
_cod_depositor_comments 'Adding full bibliography for 7251474--7251487.cif.'
_cod_original_cell_volume 1044.6(9)
_cod_database_code 7251474
_shelx_shelxl_version_number 2018/3
_shelx_space_group_comment
;
The symmetry employed for this shelxl refinement is uniquely defined
by the following loop, which should always be used as a source of
symmetry information in preference to the above space-group names.
They are only intended as comments.
;
_shelx_estimated_absorpt_t_max 0.796
_shelx_estimated_absorpt_t_min 0.345
_olex2_refinement_description
;
1. Fixed Uiso
 At 1.2 times of:
  All C(H) groups
2.a Aromatic/amide H refined with riding coordinates:
 C2(H2), C3(H3)
;
_olex2_submission_special_instructions 'No special instructions were received'

loop_
_space_group_symop_operation_xyz
'x, y, z'
'-x+1/2, y, -z'
'x+1/2, y+1/2, z+1/2'
'-x+1, y+1/2, -z+1/2'
'-x, -y, -z'
'x-1/2, -y, z'
'-x+1/2, -y+1/2, -z+1/2'
'x, -y+1/2, z+1/2'

loop_
_atom_site_label
_atom_site_type_symbol
_atom_site_fract_x
_atom_site_fract_y
_atom_site_fract_z
_atom_site_U_iso_or_equiv
_atom_site_adp_type
_atom_site_occupancy
_atom_site_site_symmetry_order
_atom_site_calc_flag
_atom_site_refinement_flags_posn
_atom_site_refinement_flags_adp
_atom_site_refinement_flags_occupancy
_atom_site_disorder_assembly
_atom_site_disorder_group
Ag1 Ag 0.43270(3) 0.29249(2) 0.31773(2) 0.01811(11) Uani 1 1 d . . . . .
S1 S 0.250000 0.23674(8) 0.500000 0.01078(15) Uani 1 2 d S T P . .
O1 O 0.5213(3) 0.35184(17) 0.19045(11) 0.0172(3) Uani 1 1 d . . . . .
O2 O 0.5125(3) 0.56187(18) 0.24108(11) 0.0211(4) Uani 1 1 d . . . . .
O3 O 0.5852(3) 0.52761(17) 0.11431(11) 0.0207(4) Uani 1 1 d . . . . .
N1 N 0.2918(2) 0.34624(19) 0.42742(12) 0.0113(3) Uani 1 1 d . . . . .
N2 N 0.5397(3) 0.4816(2) 0.18114(12) 0.0132(4) Uani 1 1 d . . . . .
C1 C 0.2742(3) 0.4768(2) 0.45788(12) 0.0096(4) Uani 1 1 d . . . . .
C2 C 0.2994(3) 0.6033(2) 0.41474(13) 0.0118(4) Uani 1 1 d . . . . .
H2 H 0.331590 0.604045 0.358633 0.014 Uiso 1 1 calc R . . . .
C3 C 0.2753(3) 0.7245(2) 0.45771(13) 0.0120(4) Uani 1 1 d . . . . .
H3 H 0.292389 0.810905 0.430826 0.014 Uiso 1 1 calc R . . . .

loop_
_atom_site_aniso_label
_atom_site_aniso_U_11
_atom_site_aniso_U_22
_atom_site_aniso_U_33
_atom_site_aniso_U_23
_atom_site_aniso_U_13
_atom_site_aniso_U_12
Ag1 0.02945(15) 0.01175(14) 0.01743(14) -0.00059(5) 0.01429(9) 0.00052(6)
S1 0.0123(3) 0.0088(3) 0.0121(3) 0.000 0.0044(2) 0.000
O1 0.0270(8) 0.0078(7) 0.0192(8) -0.0002(6) 0.0106(6) -0.0032(6)
O2 0.0342(10) 0.0131(7) 0.0189(8) -0.0052(6) 0.0124(7) -0.0011(7)
O3 0.0338(9) 0.0128(7) 0.0200(8) 0.0037(6) 0.0154(7) -0.0001(7)
N1 0.0099(7) 0.0106(8) 0.0138(8) -0.0006(6) 0.0036(6) -0.0001(6)
N2 0.0143(8) 0.0114(9) 0.0142(8) -0.0008(6) 0.0040(6) -0.0003(7)
C1 0.0068(8) 0.0106(9) 0.0113(9) -0.0013(7) 0.0017(6) 0.0003(7)
C2 0.0081(8) 0.0138(9) 0.0135(8) 0.0015(7) 0.0023(6) -0.0006(7)
C3 0.0097(9) 0.0103(9) 0.0157(10) 0.0015(7) 0.0024(7) -0.0011(7)

loop_
_atom_type_symbol
_atom_type_description
_atom_type_scat_dispersion_real
_atom_type_scat_dispersion_imag
_atom_type_scat_source
C C 0.0033 0.0016 'International Tables Vol C Tables 4.2.6.8 and 6.1.1.4'
H H 0.0000 0.0000 'International Tables Vol C Tables 4.2.6.8 and 6.1.1.4'
Ag Ag -0.8971 1.1015 'International Tables Vol C Tables 4.2.6.8 and 6.1.1.4'
N N 0.0061 0.0033 'International Tables Vol C Tables 4.2.6.8 and 6.1.1.4'
O O 0.0106 0.0060 'International Tables Vol C Tables 4.2.6.8 and 6.1.1.4'
S S 0.1246 0.1234 'International Tables Vol C Tables 4.2.6.8 and 6.1.1.4'

loop_
_geom_angle_atom_site_label_1
_geom_angle_atom_site_label_2
_geom_angle_atom_site_label_3
_geom_angle
_geom_angle_site_symmetry_1
_geom_angle_site_symmetry_3
_geom_angle_publ_flag
O1 Ag1 Ag1 80.80(6) . 7 ?
O1 Ag1 O2 78.72(6) . 4_545 ?
O2 Ag1 Ag1 72.11(5) 4_545 7 ?
N1 Ag1 Ag1 96.61(6) . 7 ?
N1 Ag1 O1 150.18(7) . . ?
N1 Ag1 O2 129.05(6) . 4_545 ?
N1 S1 N1 98.89(14) 2_556 . ?
N2 O1 Ag1 113.71(13) . . ?
N2 O2 Ag1 102.30(14) . 4 ?
S1 N1 Ag1 124.67(10) . . ?
C1 N1 Ag1 125.07(14) . . ?
C1 N1 S1 108.18(14) . . ?
O2 N2 O1 118.82(19) . . ?
O3 N2 O1 120.13(18) . . ?
O3 N2 O2 121.05(19) . . ?
N1 C1 C1 112.37(11) . 2_556 ?
N1 C1 C2 126.56(18) . . ?
C2 C1 C1 121.07(12) . 2_556 ?
C1 C2 H2 121.5 . . ?
C3 C2 C1 116.98(18) . . ?
C3 C2 H2 121.5 . . ?
C2 C3 C3 121.95(12) . 2_556 ?
C2 C3 H3 119.0 . . ?
C3 C3 H3 119.0 2_556 . ?

loop_
_geom_bond_atom_site_label_1
_geom_bond_atom_site_label_2
_geom_bond_distance
_geom_bond_site_symmetry_2
_geom_bond_publ_flag
Ag1 Ag1 3.0793(16) 7 ?
Ag1 O1 2.281(2) . ?
Ag1 O2 2.462(2) 4_545 ?
Ag1 N1 2.231(2) . ?
S1 N1 1.6183(19) . ?
S1 N1 1.6182(19) 2_556 ?
O1 N2 1.266(3) . ?
O2 N2 1.257(2) . ?
O3 N2 1.238(2) . ?
N1 C1 1.356(3) . ?
C1 C1 1.427(4) 2_556 ?
C1 C2 1.419(3) . ?
C2 H2 0.9500 . ?
C2 C3 1.372(3) . ?
C3 C3 1.439(4) 2_556 ?
C3 H3 0.9500 . ?
